data_9004640
loop_
_publ_author_name
'Brigatti, M. F.'
'Kile, D. E.'
'Poppi, M.'

_publ_section_title
;
 Crystal structure and crystal chemistry of lithium-bearing muscovite-2M1
 Sample: 39
;
_journal_name_full 'The Canadian Mineralogist'
_journal_page_first 1171
_journal_page_last 1180
_journal_paper_doi 10.2113/gscanmin.39.4.1171
_journal_volume 39
_journal_year 2001
_chemical_formula_sum 'Al2.86 F0.1 Fe0.07 H1.9 K0.94 Li0.03 Mg0.02 Na0.05 O11.9 Rb0.01 Si3.08'
_chemical_name_mineral Muscovite-2M1
_space_group_IT_number 15
_symmetry_space_group_name_Hall '-C 2yc'
_symmetry_space_group_name_H-M 'C 1 2/c 1'
_cell_angle_alpha 90
_cell_angle_beta 95.77
_cell_angle_gamma 90
_cell_formula_units_Z 4
_cell_length_a 5.193
_cell_length_b 9.016
_cell_length_c 20.114
_cell_volume 936.968
_database_code_amcsd 0005733
_exptl_crystal_density_diffrn 2.844
_cod_original_formula_sum 'O11.9 (F.1 Na.05) Rb.01 K.94 Si3.08 Al2.86 Fe.07 Li.03 Mg.02 H1.9'
_cod_database_code 9004640

loop_
_space_group_symop_operation_xyz
x,y,z
1/2+x,1/2+y,z
x,-y,1/2+z
1/2+x,1/2-y,1/2+z
-x,y,1/2-z
1/2-x,1/2+y,1/2-z
-x,-y,-z
1/2-x,1/2-y,-z

loop_
_atom_site_aniso_label
_atom_site_aniso_U_11
_atom_site_aniso_U_22
_atom_site_aniso_U_33
_atom_site_aniso_U_12
_atom_site_aniso_U_13
_atom_site_aniso_U_23
O11 0.01853 0.02100 0.01623 -0.00496 -0.00052 0.00548
O21 0.01663 0.01977 0.01420 0.00378 0.00105 -0.00091
O22 0.02556 0.01112 0.01420 0.00142 0.00210 0.00091
O31 0.01461 0.01606 0.01217 -0.00047 0.00105 0.00091
O32 0.01095 0.02141 0.01014 0.00189 0.00052 0.00091
O-H4 0.01420 0.00659 0.01623 0.00142 0.00314 -0.00091
F4 0.01420 0.00659 0.01623 0.00142 0.00314 -0.00091
NaA 0.02637 0.02471 0.02232 0.00000 0.00210 0.00000
RbA 0.02637 0.02471 0.02232 0.00000 0.00210 0.00000
KA 0.02637 0.02471 0.02232 0.00000 0.00210 0.00000
SiT1 0.01014 0.00988 0.01014 0.00024 0.00052 0.00091
AlT1 0.01014 0.00988 0.01014 0.00024 0.00052 0.00091
SiT2 0.01001 0.00824 0.01014 -0.00024 0.00105 0.00091
AlT2 0.01001 0.00824 0.01014 -0.00024 0.00105 0.00091
AlM2 0.01041 0.01071 0.01014 -0.00118 0.00105 0.00091
FeM2 0.01041 0.01071 0.01014 -0.00118 0.00105 0.00091

loop_
_atom_site_label
_atom_site_fract_x
_atom_site_fract_y
_atom_site_fract_z
_atom_site_occupancy
_atom_site_U_iso_or_equiv
_atom_site_type_symbol
_atom_site_attached_hydrogens
O11 0.75130 0.30930 0.15700 1.00000 0.01874 O 0
O21 0.24960 0.36990 0.16860 1.00000 0.01710 O 0
O22 0.41750 0.09330 0.16790 1.00000 0.01684 O 0
O31 0.38400 0.24970 0.05310 1.00000 0.01393 O 0
O32 0.96220 0.44390 0.05340 1.00000 0.01393 O 0
O-H4 0.95580 0.06140 0.04990 0.95000 0.01191 O 1
F4 0.95580 0.06140 0.04990 0.05000 0.01191 F 0
NaA 0.00000 0.09940 0.25000 0.05000 0.02419 Na 0
RbA 0.00000 0.09940 0.25000 0.01000 0.02419 Rb 0
KA 0.00000 0.09940 0.25000 0.94000 0.02419 K 0
SiT1 0.45180 0.25890 0.13530 0.77000 0.01013 Si 0
AlT1 0.45180 0.25890 0.13530 0.23000 0.01013 Al 0
SiT2 0.96510 0.43000 0.13519 0.77000 0.00937 Si 0
AlT2 0.96510 0.43000 0.13519 0.23000 0.00937 Al 0
AlM2 0.25060 0.08340 0.00004 0.97000 0.01064 Al 0
FeM2 0.25060 0.08340 0.00004 0.03000 0.01064 Fe 0
FeM1 0.75000 0.25000 0.00000 0.01000 0.03065 Fe 0
LiM1 0.75000 0.25000 0.00000 0.03000 0.03065 Li 0
MgM1 0.75000 0.25000 0.00000 0.02000 0.03065 Mg 0

loop_
_cod_changelog_entry_id
_cod_changelog_entry_author
_cod_changelog_entry_date
_cod_changelog_entry_text
1
;cod-tools version 3.8.0
Id: cif_guess_AMCSD_atom_types 9574 2023-05-10 09:00:05Z saulius
;
2023-05-10T18:49:20+03:00
;Derived atom types and hydrogen counts
from atom names that follow the AMCSD naming convention
(Wat == water, O-H == hydroxyl).
;
2
;cod-tools version 3.10.1
Id: cif_fix_AMCSD_aniso_labels 10200 2024-08-01 14:09:44Z saulius
;
2024-08-02T12:20:39+03:00
;Changed the following '_atom_site_aniso_label' values:
'OH4' -> 'O-H4'
;

loop_
_cod_related_entry_id
_cod_related_entry_database
_cod_related_entry_code
1 AMCSD 0005733
